data_4068097
loop_
_publ_author_name
'Ortiz de la Tabla, Laura'
'Matas, Inmaculada'
'Palma, Pilar'
'\'Alvarez, Eleuterio'
'C\'ampora, Juan'

_publ_section_title
;
 Nickel and Palladium Complexes with New Phosphinito-Imine Ligands and
 Their Application as Ethylene Oligomerization Catalysts
;
_journal_issue 3
_journal_name_full Organometallics
_journal_page_first 1006
_journal_paper_doi 10.1021/om201088y
_journal_volume 31
_journal_year 2012
_chemical_formula_moiety 'C22 H38 Br2 N Ni O P'
_chemical_formula_sum 'C22 H38 Br2 N Ni O P'
_chemical_formula_weight 582.03
_chemical_name_systematic
; 
 ? 
;
_space_group_IT_number 14
_symmetry_cell_setting monoclinic
_symmetry_space_group_name_Hall '-P 2yn'
_symmetry_space_group_name_H-M 'P 1 21/n 1'
_atom_sites_solution_hydrogens geom
_atom_sites_solution_primary direct
_atom_sites_solution_secondary difmap
_audit_creation_method SHELXL-97
_cell_angle_alpha 90.00
_cell_angle_beta 95.171(2)
_cell_angle_gamma 90.00
_cell_formula_units_Z 4
_cell_length_a 11.2189(9)
_cell_length_b 14.3721(12)
_cell_length_c 15.8988(11)
_cell_measurement_reflns_used 9580
_cell_measurement_temperature 173(2)
_cell_measurement_theta_max 30.45
_cell_measurement_theta_min 2.31
_cell_volume 2553.1(3)
_computing_cell_refinement 'APEX2 Software Suite (Bruker, 2007)'
_computing_data_collection 'APEX2 Software Suite (Bruker, 2007)'
_computing_data_reduction 'APEX2 Software Suite (Bruker, 2007)'
_computing_molecular_graphics 'SHELXTL (Sheldrick, 2008)'
_computing_publication_material 'SHELXTL and publCIF (Westrip, 2010)'
_computing_structure_refinement 'SHELXL97 (Sheldrick, 2008)'
_computing_structure_solution 'SIR2002 (Burla et al., 2003)'
_diffrn_ambient_temperature 173(2)
_diffrn_detector_area_resol_mean 8.26
_diffrn_measured_fraction_theta_full 0.985
_diffrn_measured_fraction_theta_max 0.985
_diffrn_measurement_device_type
;
 Bruker-Nonius X8kappa APEX II CCD area detector
;
_diffrn_measurement_method 'phi and omega scans with narrow frames'
_diffrn_radiation_monochromator graphite
_diffrn_radiation_source 'fine-focus sealed tube'
_diffrn_radiation_type MoK\a
_diffrn_radiation_wavelength 0.71073
_diffrn_reflns_av_R_equivalents 0.0445
_diffrn_reflns_av_sigmaI/netI 0.0301
_diffrn_reflns_limit_h_max 16
_diffrn_reflns_limit_h_min -14
_diffrn_reflns_limit_k_max 15
_diffrn_reflns_limit_k_min -20
_diffrn_reflns_limit_l_max 22
_diffrn_reflns_limit_l_min -22
_diffrn_reflns_number 49005
_diffrn_reflns_theta_full 30.48
_diffrn_reflns_theta_max 30.48
_diffrn_reflns_theta_min 2.13
_diffrn_standards_decay_% 0
_exptl_absorpt_coefficient_mu 3.965
_exptl_absorpt_correction_T_max 0.2575
_exptl_absorpt_correction_T_min 0.1618
_exptl_absorpt_correction_type multi-scan
_exptl_absorpt_process_details
;
 SADABS, Bruker (2001). APEX2, Bruker (2007)
;
_exptl_crystal_colour red
_exptl_crystal_density_diffrn 1.514
_exptl_crystal_density_method 'not measured'
_exptl_crystal_description plate
_exptl_crystal_F_000 1192
_exptl_crystal_size_max 0.50
_exptl_crystal_size_mid 0.45
_exptl_crystal_size_min 0.35
_refine_diff_density_max 1.587
_refine_diff_density_min -1.489
_refine_diff_density_rms 0.229
_refine_ls_extinction_method none
_refine_ls_goodness_of_fit_ref 1.061
_refine_ls_hydrogen_treatment constr
_refine_ls_matrix_type full
_refine_ls_number_parameters 264
_refine_ls_number_reflns 7573
_refine_ls_number_restraints 30
_refine_ls_restrained_S_all 1.226
_refine_ls_R_factor_all 0.0755
_refine_ls_R_factor_gt 0.0636
_refine_ls_shift/su_max 0.004
_refine_ls_shift/su_mean 0.000
_refine_ls_structure_factor_coef Fsqd
_refine_ls_weighting_details 'calc w=1/[\s^2^(Fo^2^)+(0.1130P)^2^+5.7665P] where P=(Fo^2^+2Fc^2^)/3'
_refine_ls_weighting_scheme calc
_refine_ls_wR_factor_gt 0.1607
_refine_ls_wR_factor_ref 0.1725
_reflns_number_gt 6440
_reflns_number_total 7573
_reflns_threshold_expression >2sigma(I)
_cod_data_source_file om201088y_si_001.cif
_cod_data_source_block 9
_cod_depositor_comments
;
The following automatic conversions were performed:

'_symmetry_cell_setting' value 'Monoclinic' changed to 'monoclinic'
according to /home/saulius/struct/CIF-dictionaries/cif_core.dic
dictionary named 'cif_core.dic' version 2.4.1 from 2010-06-29.

Automatic conversion script
Id: cif_fix_values 1715 2011-07-08 13:25:40Z adriana 
;
_cod_original_sg_symbol_H-M P2(1)/n
_cod_database_code 4068097

loop_
_symmetry_equiv_pos_as_xyz
'x, y, z'
'-x+1/2, y+1/2, -z+1/2'
'-x, -y, -z'
'x-1/2, -y-1/2, z-1/2'

loop_
_atom_site_label
_atom_site_type_symbol
_atom_site_fract_x
_atom_site_fract_y
_atom_site_fract_z
_atom_site_U_iso_or_equiv
_atom_site_adp_type
_atom_site_occupancy
_atom_site_symmetry_multiplicity
_atom_site_calc_flag
_atom_site_refinement_flags
Ni1 Ni 0.01904(4) 0.22459(3) 0.06371(3) 0.01122(13) Uani 1 1 d U
Br1 Br 0.08519(4) 0.24468(4) -0.07105(2) 0.02621(15) Uani 1 1 d U
Br2 Br -0.17838(4) 0.20754(4) 0.00937(3) 0.02514(14) Uani 1 1 d U
P1 P -0.03860(9) 0.19042(7) 0.18406(6) 0.01213(19) Uani 1 1 d U
O1 O 0.0888(3) 0.2081(2) 0.24650(17) 0.0174(6) Uani 1 1 d .
N1 N 0.1723(3) 0.2492(2) 0.1268(2) 0.0121(6) Uani 1 1 d U
C1 C 0.2797(3) 0.2794(3) 0.0904(2) 0.0128(7) Uani 1 1 d .
C2 C 0.3733(3) 0.2150(3) 0.0840(2) 0.0145(7) Uani 1 1 d .
C3 C 0.4775(4) 0.2472(3) 0.0514(3) 0.0194(8) Uani 1 1 d .
H3 H 0.5421 0.2056 0.0459 0.023 Uiso 1 1 calc R
C4 C 0.4871(4) 0.3397(3) 0.0268(3) 0.0232(9) Uani 1 1 d .
H4 H 0.5592 0.3610 0.0063 0.028 Uiso 1 1 calc R
C5 C 0.3930(4) 0.4010(3) 0.0320(3) 0.0199(8) Uani 1 1 d .
H5 H 0.4010 0.4635 0.0140 0.024 Uiso 1 1 calc R
C6 C 0.2862(4) 0.3724(3) 0.0632(2) 0.0164(7) Uani 1 1 d .
C7 C 0.3621(4) 0.1130(3) 0.1078(3) 0.0202(8) Uani 1 1 d .
H7 H 0.2967 0.1080 0.1464 0.024 Uiso 1 1 calc R
C8 C 0.3250(7) 0.0557(4) 0.0290(4) 0.0465(16) Uani 1 1 d .
H8A H 0.2519 0.0820 0.0000 0.070 Uiso 1 1 calc R
H8B H 0.3102 -0.0087 0.0452 0.070 Uiso 1 1 calc R
H8C H 0.3892 0.0571 -0.0089 0.070 Uiso 1 1 calc R
C9 C 0.4763(5) 0.0736(4) 0.1546(4) 0.0362(12) Uani 1 1 d .
H9A H 0.5410 0.0745 0.1172 0.054 Uiso 1 1 calc R
H9B H 0.4619 0.0094 0.1719 0.054 Uiso 1 1 calc R
H9C H 0.4990 0.1115 0.2047 0.054 Uiso 1 1 calc R
C10 C 0.1819(4) 0.4391(3) 0.0679(3) 0.0223(8) Uani 1 1 d .
H10 H 0.1077 0.4006 0.0683 0.027 Uiso 1 1 calc R
C11 C 0.1937(5) 0.4956(4) 0.1498(4) 0.0420(14) Uani 1 1 d .
H11A H 0.2016 0.4532 0.1982 0.063 Uiso 1 1 calc R
H11B H 0.1224 0.5344 0.1527 0.063 Uiso 1 1 calc R
H11C H 0.2648 0.5354 0.1509 0.063 Uiso 1 1 calc R
C12 C 0.1651(5) 0.5036(4) -0.0090(4) 0.0429(15) Uani 1 1 d .
H12A H 0.2361 0.5429 -0.0111 0.064 Uiso 1 1 calc R
H12B H 0.0947 0.5431 -0.0045 0.064 Uiso 1 1 calc R
H12C H 0.1536 0.4662 -0.0606 0.064 Uiso 1 1 calc R
C13 C 0.1819(3) 0.2398(3) 0.2085(2) 0.0130(6) Uani 1 1 d .
C14 C 0.2875(4) 0.2615(3) 0.2689(3) 0.0224(9) Uani 1 1 d .
H14A H 0.3218 0.2035 0.2927 0.034 Uiso 1 1 calc R
H14B H 0.2625 0.3008 0.3145 0.034 Uiso 1 1 calc R
H14C H 0.3477 0.2944 0.2392 0.034 Uiso 1 1 calc R
C15 C -0.1384(4) 0.2716(3) 0.2372(3) 0.0189(8) Uani 1 1 d .
C16 C -0.1188(6) 0.3673(4) 0.1986(4) 0.0397(13) Uani 1 1 d .
H16A H -0.1682 0.4135 0.2245 0.060 Uiso 1 1 calc R
H16B H -0.1413 0.3650 0.1376 0.060 Uiso 1 1 calc R
H16C H -0.0342 0.3846 0.2089 0.060 Uiso 1 1 calc R
C17 C -0.1050(5) 0.2771(4) 0.3327(3) 0.0335(12) Uani 1 1 d .
H17A H -0.0238 0.3021 0.3435 0.050 Uiso 1 1 calc R
H17B H -0.1084 0.2148 0.3574 0.050 Uiso 1 1 calc R
H17C H -0.1615 0.3181 0.3583 0.050 Uiso 1 1 calc R
C18 C -0.2707(5) 0.2435(5) 0.2223(4) 0.0367(13) Uani 1 1 d .
H18A H -0.2831 0.1842 0.2507 0.055 Uiso 1 1 calc R
H18B H -0.2927 0.2366 0.1615 0.055 Uiso 1 1 calc R
H18C H -0.3206 0.2916 0.2450 0.055 Uiso 1 1 calc R
C19 C -0.0603(4) 0.0642(3) 0.2039(3) 0.0209(8) Uani 1 1 d .
C20 C -0.0558(5) 0.0426(4) 0.2990(3) 0.0349(12) Uani 1 1 d .
H20A H -0.1281 0.0667 0.3216 0.052 Uiso 1 1 calc R
H20B H 0.0149 0.0723 0.3283 0.052 Uiso 1 1 calc R
H20C H -0.0511 -0.0248 0.3076 0.052 Uiso 1 1 calc R
C21 C -0.1775(5) 0.0275(4) 0.1605(4) 0.0359(12) Uani 1 1 d .
H21A H -0.1842 0.0459 0.1009 0.054 Uiso 1 1 calc R
H21B H -0.2448 0.0534 0.1880 0.054 Uiso 1 1 calc R
H21C H -0.1788 -0.0405 0.1645 0.054 Uiso 1 1 calc R
C22 C 0.0442(5) 0.0150(4) 0.1660(4) 0.0362(12) Uani 1 1 d .
H22A H 0.0386 -0.0522 0.1752 0.054 Uiso 1 1 calc R
H22B H 0.1202 0.0381 0.1934 0.054 Uiso 1 1 calc R
H22C H 0.0404 0.0277 0.1052 0.054 Uiso 1 1 calc R

loop_
_atom_site_aniso_label
_atom_site_aniso_U_11
_atom_site_aniso_U_22
_atom_site_aniso_U_33
_atom_site_aniso_U_23
_atom_site_aniso_U_13
_atom_site_aniso_U_12
Ni1 0.0139(2) 0.0196(2) 0.0093(2) 0.0018(8) 0.0026(8) -0.0016(8)
Br1 0.0196(2) 0.0506(3) 0.0083(2) -0.00349(15) 0.00182(15) -0.00669(18)
Br2 0.0180(2) 0.0487(3) 0.0082(2) 0.00357(16) -0.00179(14) -0.00630(17)
P1 0.0143(4) 0.0201(4) 0.0023(4) 0.0020(3) 0.0027(3) -0.0022(3)
O1 0.0185(14) 0.0310(15) 0.0027(11) 0.0028(10) 0.0000(10) -0.0053(11)
N1 0.0125(10) 0.0146(10) 0.0095(10) 0.0015(8) 0.0026(8) -0.0013(8)
C1 0.0130(16) 0.0221(18) 0.0034(14) -0.0007(12) 0.0016(12) -0.0034(13)
C2 0.0133(17) 0.0229(19) 0.0076(15) -0.0003(13) 0.0024(12) -0.0023(13)
C3 0.0137(17) 0.034(2) 0.0106(17) -0.0042(15) 0.0032(14) -0.0020(15)
C4 0.0205(19) 0.036(2) 0.0145(18) -0.0003(16) 0.0078(15) -0.0078(17)
C5 0.0217(19) 0.026(2) 0.0126(17) 0.0038(14) 0.0028(14) -0.0089(16)
C6 0.0179(17) 0.0237(19) 0.0078(15) 0.0007(13) 0.0021(13) -0.0018(14)
C7 0.0194(19) 0.0223(19) 0.0191(18) 0.0018(15) 0.0032(15) 0.0014(15)
C8 0.072(4) 0.025(3) 0.038(3) -0.009(2) -0.014(3) 0.000(3)
C9 0.030(3) 0.038(3) 0.040(3) 0.015(2) 0.000(2) 0.006(2)
C10 0.021(2) 0.0214(19) 0.024(2) 0.0040(16) 0.0030(16) -0.0016(15)
C11 0.035(3) 0.041(3) 0.051(4) -0.021(3) 0.005(2) 0.004(2)
C12 0.031(3) 0.042(3) 0.056(4) 0.031(3) 0.004(3) 0.002(2)
C13 0.0137(16) 0.0160(16) 0.0088(15) -0.0002(12) -0.0009(12) 0.0001(13)
C14 0.024(2) 0.037(2) 0.0054(16) 0.0005(15) -0.0030(14) -0.0081(17)
C15 0.0205(19) 0.030(2) 0.0068(16) -0.0007(14) 0.0055(14) 0.0011(15)
C16 0.065(4) 0.027(2) 0.031(3) -0.001(2) 0.027(3) 0.008(2)
C17 0.034(3) 0.061(3) 0.0066(19) -0.006(2) 0.0069(17) 0.003(2)
C18 0.020(2) 0.067(4) 0.024(3) -0.015(2) 0.0055(18) 0.001(2)
C19 0.024(2) 0.025(2) 0.0142(17) 0.0066(15) 0.0015(15) -0.0061(16)
C20 0.044(3) 0.041(3) 0.018(2) 0.018(2) -0.001(2) -0.007(2)
C21 0.039(3) 0.031(2) 0.034(3) 0.010(2) -0.011(2) -0.014(2)
C22 0.042(3) 0.027(2) 0.041(3) 0.004(2) 0.014(2) 0.003(2)

loop_
_atom_type_symbol
_atom_type_description
_atom_type_scat_dispersion_real
_atom_type_scat_dispersion_imag
_atom_type_scat_source
C C 0.0033 0.0016 'International Tables Vol C Tables 4.2.6.8 and 6.1.1.4'
H H 0.0000 0.0000 'International Tables Vol C Tables 4.2.6.8 and 6.1.1.4'
N N 0.0061 0.0033 'International Tables Vol C Tables 4.2.6.8 and 6.1.1.4'
O O 0.0106 0.0060 'International Tables Vol C Tables 4.2.6.8 and 6.1.1.4'
P P 0.1023 0.0942 'International Tables Vol C Tables 4.2.6.8 and 6.1.1.4'
Br Br -0.2901 2.4595 'International Tables Vol C Tables 4.2.6.8 and 6.1.1.4'
Ni Ni 0.3393 1.1124 'International Tables Vol C Tables 4.2.6.8 and 6.1.1.4'

loop_
_geom_angle_atom_site_label_1
_geom_angle_atom_site_label_2
_geom_angle_atom_site_label_3
_geom_angle
N1 Ni1 P1 84.53(10)
N1 Ni1 Br2 169.54(10)
P1 Ni1 Br2 87.32(3)
N1 Ni1 Br1 96.36(10)
P1 Ni1 Br1 173.73(4)
Br2 Ni1 Br1 92.46(2)
O1 P1 C19 99.47(18)
O1 P1 C15 98.65(18)
C19 P1 C15 116.0(2)
O1 P1 Ni1 100.61(10)
C19 P1 Ni1 115.58(14)
C15 P1 Ni1 120.28(14)
C13 O1 P1 116.3(2)
C13 N1 C1 115.6(3)
C13 N1 Ni1 119.1(3)
C1 N1 Ni1 125.3(2)
C6 C1 C2 122.8(3)
C6 C1 N1 118.3(3)
C2 C1 N1 118.9(3)
C3 C2 C1 117.5(4)
C3 C2 C7 120.1(4)
C1 C2 C7 122.4(3)
C4 C3 C2 120.6(4)
C4 C3 H3 119.7
C2 C3 H3 119.7
C5 C4 C3 120.8(4)
C5 C4 H4 119.6
C3 C4 H4 119.6
C4 C5 C6 121.1(4)
C4 C5 H5 119.4
C6 C5 H5 119.4
C5 C6 C1 117.2(4)
C5 C6 C10 121.3(4)
C1 C6 C10 121.5(3)
C2 C7 C8 109.7(4)
C2 C7 C9 113.1(4)
C8 C7 C9 110.7(4)
C2 C7 H7 107.7
C8 C7 H7 107.7
C9 C7 H7 107.7
C7 C8 H8A 109.5
C7 C8 H8B 109.5
H8A C8 H8B 109.5
C7 C8 H8C 109.5
H8A C8 H8C 109.5
H8B C8 H8C 109.5
C7 C9 H9A 109.5
C7 C9 H9B 109.5
H9A C9 H9B 109.5
C7 C9 H9C 109.5
H9A C9 H9C 109.5
H9B C9 H9C 109.5
C6 C10 C11 111.6(4)
C6 C10 C12 112.5(4)
C11 C10 C12 110.6(5)
C6 C10 H10 107.2
C11 C10 H10 107.2
C12 C10 H10 107.2
C10 C11 H11A 109.5
C10 C11 H11B 109.5
H11A C11 H11B 109.5
C10 C11 H11C 109.5
H11A C11 H11C 109.5
H11B C11 H11C 109.5
C10 C12 H12A 109.5
C10 C12 H12B 109.5
H12A C12 H12B 109.5
C10 C12 H12C 109.5
H12A C12 H12C 109.5
H12B C12 H12C 109.5
N1 C13 O1 119.4(3)
N1 C13 C14 127.7(4)
O1 C13 C14 112.9(3)
C13 C14 H14A 109.5
C13 C14 H14B 109.5
H14A C14 H14B 109.5
C13 C14 H14C 109.5
H14A C14 H14C 109.5
H14B C14 H14C 109.5
C16 C15 C17 108.6(4)
C16 C15 C18 110.3(5)
C17 C15 C18 108.3(4)
C16 C15 P1 105.4(3)
C17 C15 P1 112.2(3)
C18 C15 P1 112.1(3)
C15 C16 H16A 109.5
C15 C16 H16B 109.5
H16A C16 H16B 109.5
C15 C16 H16C 109.5
H16A C16 H16C 109.5
H16B C16 H16C 109.5
C15 C17 H17A 109.5
C15 C17 H17B 109.5
H17A C17 H17B 109.5
C15 C17 H17C 109.5
H17A C17 H17C 109.5
H17B C17 H17C 109.5
C15 C18 H18A 109.5
C15 C18 H18B 109.5
H18A C18 H18B 109.5
C15 C18 H18C 109.5
H18A C18 H18C 109.5
H18B C18 H18C 109.5
C21 C19 C22 108.7(4)
C21 C19 C20 109.1(4)
C22 C19 C20 109.5(4)
C21 C19 P1 112.4(3)
C22 C19 P1 105.4(3)
C20 C19 P1 111.7(3)
C19 C20 H20A 109.5
C19 C20 H20B 109.5
H20A C20 H20B 109.5
C19 C20 H20C 109.5
H20A C20 H20C 109.5
H20B C20 H20C 109.5
C19 C21 H21A 109.5
C19 C21 H21B 109.5
H21A C21 H21B 109.5
C19 C21 H21C 109.5
H21A C21 H21C 109.5
H21B C21 H21C 109.5
C19 C22 H22A 109.5
C19 C22 H22B 109.5
H22A C22 H22B 109.5
C19 C22 H22C 109.5
H22A C22 H22C 109.5
H22B C22 H22C 109.5

loop_
_geom_bond_atom_site_label_1
_geom_bond_atom_site_label_2
_geom_bond_distance
Ni1 N1 1.943(3)
Ni1 P1 2.1315(10)
Ni1 Br2 2.3168(7)
Ni1 Br1 2.3477(6)
P1 O1 1.685(3)
P1 C19 1.862(4)
P1 C15 1.870(4)
O1 C13 1.333(5)
N1 C13 1.301(5)
N1 C1 1.449(5)
C1 C6 1.408(6)
C1 C2 1.410(5)
C2 C3 1.400(5)
C2 C7 1.522(6)
C3 C4 1.392(7)
C3 H3 0.9500
C4 C5 1.383(7)
C4 H4 0.9500
C5 C6 1.399(5)
C5 H5 0.9500
C6 C10 1.519(6)
C7 C8 1.526(7)
C7 C9 1.531(6)
C7 H7 1.0000
C8 H8A 0.9800
C8 H8B 0.9800
C8 H8C 0.9800
C9 H9A 0.9800
C9 H9B 0.9800
C9 H9C 0.9800
C10 C11 1.530(7)
C10 C12 1.533(7)
C10 H10 1.0000
C11 H11A 0.9800
C11 H11B 0.9800
C11 H11C 0.9800
C12 H12A 0.9800
C12 H12B 0.9800
C12 H12C 0.9800
C13 C14 1.489(6)
C14 H14A 0.9800
C14 H14B 0.9800
C14 H14C 0.9800
C15 C16 1.530(7)
C15 C17 1.533(6)
C15 C18 1.536(7)
C16 H16A 0.9800
C16 H16B 0.9800
C16 H16C 0.9800
C17 H17A 0.9800
C17 H17B 0.9800
C17 H17C 0.9800
C18 H18A 0.9800
C18 H18B 0.9800
C18 H18C 0.9800
C19 C21 1.523(6)
C19 C22 1.538(7)
C19 C20 1.539(6)
C20 H20A 0.9800
C20 H20B 0.9800
C20 H20C 0.9800
C21 H21A 0.9800
C21 H21B 0.9800
C21 H21C 0.9800
C22 H22A 0.9800
C22 H22B 0.9800
C22 H22C 0.9800

loop_
_geom_torsion_atom_site_label_1
_geom_torsion_atom_site_label_2
_geom_torsion_atom_site_label_3
_geom_torsion_atom_site_label_4
_geom_torsion
N1 Ni1 P1 O1 -0.49(15)
Br2 Ni1 P1 O1 -173.94(12)
N1 Ni1 P1 C19 -106.47(18)
Br2 Ni1 P1 C19 80.09(16)
N1 Ni1 P1 C15 106.16(19)
Br2 Ni1 P1 C15 -67.28(17)
C19 P1 O1 C13 121.1(3)
C15 P1 O1 C13 -120.6(3)
Ni1 P1 O1 C13 2.6(3)
P1 Ni1 N1 C13 -1.7(3)
Br2 Ni1 N1 C13 37.2(7)
Br1 Ni1 N1 C13 -175.5(3)
P1 Ni1 N1 C1 179.3(3)
Br2 Ni1 N1 C1 -141.7(4)
Br1 Ni1 N1 C1 5.6(3)
C13 N1 C1 C6 -104.5(4)
Ni1 N1 C1 C6 74.5(4)
C13 N1 C1 C2 75.3(4)
Ni1 N1 C1 C2 -105.7(4)
C6 C1 C2 C3 2.0(6)
N1 C1 C2 C3 -177.8(3)
C6 C1 C2 C7 -175.6(4)
N1 C1 C2 C7 4.6(5)
C1 C2 C3 C4 0.3(6)
C7 C2 C3 C4 177.9(4)
C2 C3 C4 C5 -1.8(6)
C3 C4 C5 C6 1.1(6)
C4 C5 C6 C1 1.1(6)
C4 C5 C6 C10 -179.2(4)
C2 C1 C6 C5 -2.7(6)
N1 C1 C6 C5 177.1(3)
C2 C1 C6 C10 177.6(4)
N1 C1 C6 C10 -2.6(5)
C3 C2 C7 C8 -81.5(5)
C1 C2 C7 C8 96.0(5)
C3 C2 C7 C9 42.7(6)
C1 C2 C7 C9 -139.8(4)
C5 C6 C10 C11 -85.9(5)
C1 C6 C10 C11 93.8(5)
C5 C6 C10 C12 39.2(6)
C1 C6 C10 C12 -141.1(4)
C1 N1 C13 O1 -176.9(3)
Ni1 N1 C13 O1 4.0(5)
C1 N1 C13 C14 3.8(6)
Ni1 N1 C13 C14 -175.2(3)
P1 O1 C13 N1 -4.4(5)
P1 O1 C13 C14 175.0(3)
O1 P1 C15 C16 84.9(4)
C19 P1 C15 C16 -170.1(3)
Ni1 P1 C15 C16 -22.8(4)
O1 P1 C15 C17 -33.1(4)
C19 P1 C15 C17 71.9(4)
Ni1 P1 C15 C17 -140.8(3)
O1 P1 C15 C18 -155.1(3)
C19 P1 C15 C18 -50.1(4)
Ni1 P1 C15 C18 97.1(4)
O1 P1 C19 C21 175.3(4)
C15 P1 C19 C21 70.8(4)
Ni1 P1 C19 C21 -78.0(4)
O1 P1 C19 C22 -66.5(3)
C15 P1 C19 C22 -171.0(3)
Ni1 P1 C19 C22 40.2(4)
O1 P1 C19 C20 52.3(4)
C15 P1 C19 C20 -52.2(4)
Ni1 P1 C19 C20 159.0(3)
